data_4340878
loop_
_publ_author_name
'Mondal, Prasenjit'
'Plebst, Sebastian'
'Ray, Ritwika'
'Mobin, Shaikh M.'
'Kaim, Wolfgang'
'Lahiri, Goutam Kumar'

_publ_section_title
;
 Uncommon cis Configuration of a Metal-Metal Bridging Noninnocent Nindigo
 Ligand.
;
_journal_issue 17
_journal_name_full 'Inorganic chemistry'
_journal_page_first 9348
_journal_page_last 9356
_journal_paper_doi 10.1021/ic501460d
_journal_volume 53
_journal_year 2014
_chemical_formula_sum 'C55 H43 Cl N8 O4 Ru'
_chemical_formula_weight 1016.49
_chemical_name_systematic
;
 ?
;
_space_group_IT_number 2
_symmetry_cell_setting triclinic
_symmetry_space_group_name_Hall '-P 1'
_symmetry_space_group_name_H-M 'P -1'
_atom_sites_solution_hydrogens geom
_atom_sites_solution_primary direct
_atom_sites_solution_secondary difmap
_audit_creation_method SHELXL-97
_cell_angle_alpha 99.265(4)
_cell_angle_beta 110.594(5)
_cell_angle_gamma 90.416(4)
_cell_formula_units_Z 2
_cell_length_a 12.2450(7)
_cell_length_b 13.6473(6)
_cell_length_c 15.3141(8)
_cell_measurement_reflns_used 6232
_cell_measurement_temperature 150(2)
_cell_measurement_theta_max 32.1589
_cell_measurement_theta_min 2.9888
_cell_volume 2358.7(2)
_computing_cell_refinement 'CrysAlis RED, Oxford Diffraction Ltd.,'
_computing_data_collection 'CrysAlis CCD, Oxford Diffraction Ltd.,'
_computing_data_reduction 'CrysAlis RED, Oxford Diffraction Ltd.,'
_computing_molecular_graphics Ortep3
_computing_publication_material Shelx97
_computing_structure_refinement 'SHELXL-97 (Sheldrick, 1997)'
_computing_structure_solution 'SHELXS-97 (Sheldrick, 1997)'
_diffrn_ambient_temperature 150(2)
_diffrn_detector_area_resol_mean 15.9948
_diffrn_measured_fraction_theta_full 0.998
_diffrn_measured_fraction_theta_max 0.998
_diffrn_measurement_device_type 'OXFORD DIFFRACTION SUPER NOVA'
_diffrn_measurement_method \w/q-scan
_diffrn_radiation_monochromator graphite
_diffrn_radiation_source 'Micro-Focus (Mo) X-ray Source'
_diffrn_radiation_type MoK\a
_diffrn_radiation_wavelength 0.71073
_diffrn_reflns_av_R_equivalents 0.0357
_diffrn_reflns_av_sigmaI/netI 0.0574
_diffrn_reflns_limit_h_max 14
_diffrn_reflns_limit_h_min -12
_diffrn_reflns_limit_k_max 16
_diffrn_reflns_limit_k_min -14
_diffrn_reflns_limit_l_max 18
_diffrn_reflns_limit_l_min -18
_diffrn_reflns_number 17188
_diffrn_reflns_theta_full 25.00
_diffrn_reflns_theta_max 25.00
_diffrn_reflns_theta_min 2.99
_exptl_absorpt_coefficient_mu 0.446
_exptl_absorpt_correction_T_max 0.9361
_exptl_absorpt_correction_T_min 0.9043
_exptl_absorpt_correction_type multi-scan
_exptl_absorpt_process_details
;
CrysAlis RED, Oxford Diffraction Ltd.,
Version 1.171.31.7 (release 18-10-2006 CrysAlis171 .NET)
(compiled Oct 18 2006,16:28:17)
Empirical absorption correction using spherical harmonics,
 implemented in SCALE3 ABSPACK scaling algorithm.
;
_exptl_crystal_colour black
_exptl_crystal_density_diffrn 1.431
_exptl_crystal_density_method 'not measured'
_exptl_crystal_description block
_exptl_crystal_F_000 1044
_exptl_crystal_size_max 0.23
_exptl_crystal_size_mid 0.18
_exptl_crystal_size_min 0.15
_refine_diff_density_max 0.989
_refine_diff_density_min -0.413
_refine_diff_density_rms 0.065
_refine_ls_extinction_method none
_refine_ls_goodness_of_fit_ref 1.025
_refine_ls_hydrogen_treatment riding
_refine_ls_matrix_type full
_refine_ls_number_parameters 626
_refine_ls_number_reflns 8297
_refine_ls_number_restraints 0
_refine_ls_restrained_S_all 1.025
_refine_ls_R_factor_all 0.0616
_refine_ls_R_factor_gt 0.0451
_refine_ls_shift/su_max 0.001
_refine_ls_shift/su_mean 0.000
_refine_ls_structure_factor_coef Fsqd
_refine_ls_weighting_details 'calc w=1/[\s^2^(Fo^2^)+(0.0527P)^2^+0.6599P] where P=(Fo^2^+2Fc^2^)/3'
_refine_ls_weighting_scheme calc
_refine_ls_wR_factor_gt 0.1036
_refine_ls_wR_factor_ref 0.1134
_reflns_number_gt 6646
_reflns_number_total 8297
_reflns_threshold_expression >2sigma(I)
_cod_data_source_file ic501460d_si_001.cif
_cod_data_source_block '[1]ClO4'
_cod_depositor_comments 'Adding full bibliography for 4340877--4340878.cif.'
_cod_database_code 4340878

loop_
_symmetry_equiv_pos_as_xyz
'x, y, z'
'-x, -y, -z'

loop_
_atom_site_label
_atom_site_type_symbol
_atom_site_fract_x
_atom_site_fract_y
_atom_site_fract_z
_atom_site_U_iso_or_equiv
_atom_site_adp_type
_atom_site_occupancy
_atom_site_symmetry_multiplicity
_atom_site_calc_flag
_atom_site_refinement_flags
Ru1 Ru 0.78446(2) 0.16434(2) 0.197387(18) 0.03323(10) Uani 1 1 d .
N1 N 0.8800(3) -0.1661(2) 0.3557(2) 0.0507(8) Uani 1 1 d .
N2 N 1.0949(3) -0.0789(2) 0.3777(2) 0.0458(7) Uani 1 1 d .
N3 N 0.9498(2) 0.1190(2) 0.26842(18) 0.0361(7) Uani 1 1 d .
N4 N 0.7450(2) 0.03648(19) 0.24031(18) 0.0346(6) Uani 1 1 d .
N5 N 0.7575(3) 0.2422(2) 0.31290(18) 0.0366(7) Uani 1 1 d .
N6 N 0.6177(2) 0.20421(19) 0.13747(18) 0.0337(6) Uani 1 1 d .
N7 N 0.8335(2) 0.2819(2) 0.14896(19) 0.0378(7) Uani 1 1 d .
N8 N 0.8056(2) 0.0936(2) 0.07589(18) 0.0356(6) Uani 1 1 d .
C1 C 0.8533(3) -0.2461(3) 0.3944(3) 0.0466(9) Uani 1 1 d .
C2 C 0.8983(4) -0.3381(3) 0.3773(3) 0.0594(11) Uani 1 1 d .
H2 H 0.9392 -0.3481 0.3345 0.071 Uiso 1 1 calc R
C3 C 0.8836(5) -0.4147(3) 0.4224(3) 0.0709(14) Uani 1 1 d .
H3 H 0.9156 -0.4767 0.4115 0.085 Uiso 1 1 calc R
C4 C 0.8219(5) -0.4003(4) 0.4833(3) 0.0748(15) Uani 1 1 d .
H4 H 0.8120 -0.4524 0.5148 0.090 Uiso 1 1 calc R
C5 C 0.7753(4) -0.3113(3) 0.4984(3) 0.0672(13) Uani 1 1 d .
H5 H 0.7323 -0.3020 0.5396 0.081 Uiso 1 1 calc R
C6 C 0.7904(4) -0.2352(3) 0.4539(3) 0.0570(11) Uani 1 1 d .
H6 H 0.7568 -0.1739 0.4644 0.068 Uiso 1 1 calc R
C7 C 0.8047(3) -0.1016(2) 0.3109(2) 0.0385(8) Uani 1 1 d .
C8 C 0.6805(3) -0.1086(2) 0.2724(2) 0.0368(8) Uani 1 1 d .
C9 C 0.5915(3) -0.1801(3) 0.2629(2) 0.0464(9) Uani 1 1 d .
H9 H 0.6111 -0.2394 0.2883 0.056 Uiso 1 1 calc R
C10 C 0.4775(3) -0.1639(3) 0.2174(3) 0.0488(10) Uani 1 1 d .
H10 H 0.4179 -0.2129 0.2099 0.059 Uiso 1 1 calc R
C11 C 0.4473(3) -0.0761(3) 0.1816(2) 0.0453(9) Uani 1 1 d .
H11 H 0.3670 -0.0652 0.1527 0.054 Uiso 1 1 calc R
C12 C 0.5308(3) -0.0048(3) 0.1871(2) 0.0380(8) Uani 1 1 d .
H12 H 0.5088 0.0541 0.1616 0.046 Uiso 1 1 calc R
C13 C 0.6478(3) -0.0211(2) 0.2308(2) 0.0329(7) Uani 1 1 d .
C14 C 0.8407(3) -0.0123(2) 0.2896(2) 0.0357(8) Uani 1 1 d .
C15 C 0.9501(3) 0.0331(2) 0.3015(2) 0.0361(8) Uani 1 1 d .
C16 C 1.0650(3) 0.1433(2) 0.2769(2) 0.0360(8) Uani 1 1 d .
C17 C 1.1056(3) 0.2223(3) 0.2469(2) 0.0434(9) Uani 1 1 d .
H17 H 1.0546 0.2706 0.2204 0.052 Uiso 1 1 calc R
C18 C 1.2224(3) 0.2289(3) 0.2567(3) 0.0483(9) Uani 1 1 d .
H18 H 1.2512 0.2819 0.2358 0.058 Uiso 1 1 calc R
C19 C 1.2989(3) 0.1591(3) 0.2967(2) 0.0466(9) Uani 1 1 d .
H19 H 1.3783 0.1645 0.3015 0.056 Uiso 1 1 calc R
C20 C 1.2588(3) 0.0818(3) 0.3294(2) 0.0418(9) Uani 1 1 d .
H20 H 1.3108 0.0353 0.3584 0.050 Uiso 1 1 calc R
C21 C 1.1422(3) 0.0738(2) 0.3189(2) 0.0356(8) Uani 1 1 d .
C22 C 1.0690(3) 0.0000(3) 0.3383(2) 0.0378(8) Uani 1 1 d .
C23 C 1.2122(3) -0.1040(3) 0.4125(3) 0.0409(8) Uani 1 1 d .
C24 C 1.2539(3) -0.1739(3) 0.3584(3) 0.0476(9) Uani 1 1 d .
H24 H 1.2038 -0.2058 0.2973 0.057 Uiso 1 1 calc R
C25 C 1.3703(4) -0.1972(3) 0.3942(3) 0.0522(10) Uani 1 1 d .
H25 H 1.3990 -0.2455 0.3572 0.063 Uiso 1 1 calc R
C26 C 1.4434(4) -0.1515(3) 0.4816(3) 0.0544(10) Uani 1 1 d .
H26 H 1.5231 -0.1664 0.5044 0.065 Uiso 1 1 calc R
C27 C 1.4011(3) -0.0836(3) 0.5369(3) 0.0526(10) Uani 1 1 d .
H27 H 1.4515 -0.0532 0.5984 0.063 Uiso 1 1 calc R
C28 C 1.2860(3) -0.0597(3) 0.5035(3) 0.0470(9) Uani 1 1 d .
H28 H 1.2571 -0.0133 0.5420 0.056 Uiso 1 1 calc R
C29 C 0.8333(4) 0.2561(3) 0.4028(2) 0.0473(9) Uani 1 1 d .
H29 H 0.9096 0.2335 0.4149 0.057 Uiso 1 1 calc R
C30 C 0.8048(4) 0.3018(3) 0.4778(3) 0.0551(11) Uani 1 1 d .
H30 H 0.8604 0.3099 0.5405 0.066 Uiso 1 1 calc R
C31 C 0.6954(4) 0.3356(3) 0.4616(3) 0.0541(11) Uani 1 1 d .
H31 H 0.6747 0.3675 0.5129 0.065 Uiso 1 1 calc R
C32 C 0.6162(4) 0.3228(3) 0.3706(3) 0.0480(9) Uani 1 1 d .
H32 H 0.5398 0.3452 0.3580 0.058 Uiso 1 1 calc R
C33 C 0.6495(3) 0.2766(2) 0.2972(2) 0.0378(8) Uani 1 1 d .
C34 C 0.5710(3) 0.2590(2) 0.1971(2) 0.0355(8) Uani 1 1 d .
C35 C 0.4619(3) 0.2951(3) 0.1641(3) 0.0442(9) Uani 1 1 d .
H35 H 0.4317 0.3331 0.2071 0.053 Uiso 1 1 calc R
C36 C 0.3965(3) 0.2758(3) 0.0685(3) 0.0490(9) Uani 1 1 d .
H36 H 0.3212 0.3004 0.0449 0.059 Uiso 1 1 calc R
C37 C 0.4420(3) 0.2206(3) 0.0079(3) 0.0454(9) Uani 1 1 d .
H37 H 0.3984 0.2061 -0.0582 0.055 Uiso 1 1 calc R
C38 C 0.5520(3) 0.1864(3) 0.0445(2) 0.0394(8) Uani 1 1 d .
H38 H 0.5828 0.1485 0.0019 0.047 Uiso 1 1 calc R
C39 C 0.8411(4) 0.3786(3) 0.1891(3) 0.0493(10) Uani 1 1 d .
H39 H 0.8257 0.3946 0.2462 0.059 Uiso 1 1 calc R
C40 C 0.8702(4) 0.4550(3) 0.1509(3) 0.0631(12) Uani 1 1 d .
H40 H 0.8753 0.5221 0.1815 0.076 Uiso 1 1 calc R
C41 C 0.8918(4) 0.4332(3) 0.0681(3) 0.0627(12) Uani 1 1 d .
H41 H 0.9127 0.4849 0.0410 0.075 Uiso 1 1 calc R
C42 C 0.8827(3) 0.3356(3) 0.0250(3) 0.0502(10) Uani 1 1 d .
H42 H 0.8964 0.3194 -0.0328 0.060 Uiso 1 1 calc R
C43 C 0.8533(3) 0.2603(3) 0.0661(2) 0.0383(8) Uani 1 1 d .
C44 C 0.8438(3) 0.1537(3) 0.0277(2) 0.0370(8) Uani 1 1 d .
C45 C 0.8743(3) 0.1137(3) -0.0489(2) 0.0435(9) Uani 1 1 d .
H45 H 0.9013 0.1563 -0.0815 0.052 Uiso 1 1 calc R
C46 C 0.8653(3) 0.0129(3) -0.0774(3) 0.0506(10) Uani 1 1 d .
H46 H 0.8869 -0.0153 -0.1294 0.061 Uiso 1 1 calc R
C47 C 0.8243(3) -0.0480(3) -0.0294(3) 0.0477(9) Uani 1 1 d .
H47 H 0.8157 -0.1182 -0.0491 0.057 Uiso 1 1 calc R
C48 C 0.7966(3) -0.0054(3) 0.0466(2) 0.0398(8) Uani 1 1 d .
H48 H 0.7700 -0.0473 0.0800 0.048 Uiso 1 1 calc R
Cl11 Cl 0.91147(9) -0.27759(7) 0.12389(8) 0.0544(3) Uani 1 1 d .
O111 O 1.0087(3) -0.3257(2) 0.1772(3) 0.0882(11) Uani 1 1 d .
O222 O 0.8907(3) -0.3072(3) 0.0251(2) 0.0879(11) Uani 1 1 d .
O333 O 0.9381(3) -0.1727(2) 0.1498(2) 0.0814(10) Uani 1 1 d .
O444 O 0.8098(3) -0.3039(2) 0.1427(2) 0.0740(9) Uani 1 1 d .
C111 C 0.4437(8) -0.5558(6) -0.1366(7) 0.174(4) Uani 1 1 d .
H11A H 0.3620 -0.5654 -0.1798 0.261 Uiso 1 1 calc R
H11B H 0.4548 -0.4942 -0.0908 0.261 Uiso 1 1 calc R
H11C H 0.4634 -0.6122 -0.1029 0.261 Uiso 1 1 calc R
C222 C 0.5240(6) -0.5490(4) -0.1938(5) 0.0979(19) Uani 1 1 d .
C333 C 0.4843(6) -0.5520(4) -0.2883(5) 0.098(2) Uani 1 1 d .
H333 H 0.4028 -0.5650 -0.3228 0.117 Uiso 1 1 calc R
C444 C 0.5586(10) -0.5365(5) -0.3383(5) 0.124(3) Uani 1 1 d .
H444 H 0.5286 -0.5363 -0.4045 0.149 Uiso 1 1 calc R
C555 C 0.6851(8) -0.5208(5) -0.2826(7) 0.122(2) Uani 1 1 d .
H555 H 0.7407 -0.5106 -0.3112 0.146 Uiso 1 1 calc R
C666 C 0.7172(7) -0.5218(5) -0.1899(7) 0.123(3) Uani 1 1 d .
H666 H 0.7982 -0.5127 -0.1525 0.147 Uiso 1 1 calc R
C777 C 0.6394(7) -0.5354(5) -0.1455(6) 0.117(2) Uani 1 1 d .
H777 H 0.6682 -0.5350 -0.0792 0.140 Uiso 1 1 calc R
H1N H 0.952(4) -0.147(3) 0.356(3) 0.082(16) Uiso 1 1 d .

loop_
_atom_site_aniso_label
_atom_site_aniso_U_11
_atom_site_aniso_U_22
_atom_site_aniso_U_33
_atom_site_aniso_U_23
_atom_site_aniso_U_13
_atom_site_aniso_U_12
Ru1 0.02817(16) 0.03592(18) 0.03320(16) 0.00434(11) 0.00882(11) 0.00042(11)
N1 0.042(2) 0.051(2) 0.060(2) 0.0223(16) 0.0137(16) 0.0010(16)
N2 0.0395(19) 0.0469(19) 0.0505(18) 0.0156(15) 0.0122(15) 0.0028(14)
N3 0.0274(16) 0.0395(17) 0.0360(15) 0.0051(12) 0.0056(12) 0.0011(12)
N4 0.0305(16) 0.0348(16) 0.0361(15) 0.0044(12) 0.0098(12) -0.0021(12)
N5 0.0393(18) 0.0348(16) 0.0346(15) 0.0069(12) 0.0117(13) -0.0041(12)
N6 0.0340(16) 0.0328(15) 0.0334(15) 0.0051(12) 0.0113(12) 0.0010(12)
N7 0.0304(16) 0.0421(17) 0.0397(16) 0.0078(13) 0.0108(13) 0.0014(12)
N8 0.0249(15) 0.0416(17) 0.0376(15) 0.0060(13) 0.0081(12) 0.0048(12)
C1 0.043(2) 0.045(2) 0.043(2) 0.0138(17) 0.0021(17) -0.0010(17)
C2 0.065(3) 0.048(3) 0.055(3) 0.0087(19) 0.010(2) 0.005(2)
C3 0.086(4) 0.041(3) 0.067(3) 0.013(2) 0.003(3) 0.001(2)
C4 0.093(4) 0.056(3) 0.066(3) 0.023(2) 0.013(3) -0.017(3)
C5 0.089(4) 0.059(3) 0.047(2) 0.015(2) 0.015(2) -0.014(2)
C6 0.068(3) 0.048(2) 0.056(2) 0.0105(19) 0.022(2) 0.003(2)
C7 0.042(2) 0.036(2) 0.0366(19) 0.0051(15) 0.0130(16) 0.0044(15)
C8 0.037(2) 0.0363(19) 0.0331(18) 0.0024(14) 0.0097(15) -0.0015(15)
C9 0.053(3) 0.045(2) 0.038(2) 0.0111(16) 0.0117(18) -0.0084(18)
C10 0.038(2) 0.057(3) 0.049(2) 0.0113(18) 0.0118(18) -0.0169(18)
C11 0.031(2) 0.058(2) 0.044(2) 0.0062(17) 0.0113(16) -0.0042(17)
C12 0.033(2) 0.038(2) 0.0397(19) 0.0056(15) 0.0098(15) -0.0002(15)
C13 0.0314(19) 0.0340(19) 0.0319(17) 0.0022(14) 0.0112(14) -0.0030(14)
C14 0.0281(19) 0.040(2) 0.0358(18) 0.0032(15) 0.0090(15) 0.0018(14)
C15 0.034(2) 0.038(2) 0.0339(18) 0.0071(15) 0.0092(15) 0.0006(14)
C16 0.0286(19) 0.039(2) 0.0339(18) 0.0032(14) 0.0051(14) -0.0044(14)
C17 0.031(2) 0.047(2) 0.046(2) 0.0116(17) 0.0054(16) -0.0008(16)
C18 0.037(2) 0.050(2) 0.055(2) 0.0172(18) 0.0101(18) -0.0067(17)
C19 0.0242(19) 0.063(3) 0.049(2) 0.0152(18) 0.0075(16) -0.0014(17)
C20 0.0268(19) 0.052(2) 0.041(2) 0.0114(16) 0.0032(15) 0.0019(15)
C21 0.0312(19) 0.039(2) 0.0297(17) 0.0022(14) 0.0039(14) -0.0042(14)
C22 0.030(2) 0.045(2) 0.0328(18) 0.0034(15) 0.0067(15) -0.0004(15)
C23 0.036(2) 0.035(2) 0.051(2) 0.0162(16) 0.0123(17) 0.0025(15)
C24 0.050(3) 0.055(2) 0.037(2) 0.0136(17) 0.0130(18) 0.0013(18)
C25 0.054(3) 0.057(3) 0.053(2) 0.0172(19) 0.025(2) 0.0150(19)
C26 0.039(2) 0.063(3) 0.058(3) 0.022(2) 0.009(2) 0.0104(19)
C27 0.043(2) 0.053(2) 0.052(2) 0.0124(19) 0.0032(19) 0.0039(18)
C28 0.048(2) 0.039(2) 0.050(2) 0.0043(17) 0.0147(19) 0.0047(17)
C29 0.051(2) 0.043(2) 0.040(2) 0.0033(16) 0.0086(18) -0.0042(17)
C30 0.073(3) 0.051(2) 0.034(2) 0.0035(17) 0.013(2) -0.010(2)
C31 0.075(3) 0.044(2) 0.046(2) -0.0009(17) 0.029(2) -0.001(2)
C32 0.059(3) 0.040(2) 0.050(2) 0.0040(17) 0.027(2) 0.0058(17)
C33 0.044(2) 0.0288(18) 0.045(2) 0.0056(15) 0.0210(17) -0.0010(15)
C34 0.037(2) 0.0295(18) 0.0421(19) 0.0039(14) 0.0180(16) 0.0012(14)
C35 0.038(2) 0.040(2) 0.058(2) 0.0040(17) 0.0234(18) 0.0045(16)
C36 0.035(2) 0.048(2) 0.061(3) 0.0114(19) 0.0129(19) 0.0079(17)
C37 0.035(2) 0.052(2) 0.043(2) 0.0123(17) 0.0048(17) 0.0033(16)
C38 0.037(2) 0.043(2) 0.0366(19) 0.0044(15) 0.0119(16) 0.0030(15)
C39 0.056(3) 0.042(2) 0.051(2) 0.0062(18) 0.0219(19) 0.0008(18)
C40 0.080(3) 0.045(3) 0.065(3) 0.011(2) 0.027(2) 0.000(2)
C41 0.069(3) 0.057(3) 0.069(3) 0.026(2) 0.027(2) -0.001(2)
C42 0.045(2) 0.063(3) 0.049(2) 0.0156(19) 0.0223(19) 0.0037(19)
C43 0.0278(19) 0.046(2) 0.041(2) 0.0124(16) 0.0096(15) 0.0052(15)
C44 0.0220(18) 0.051(2) 0.0343(18) 0.0075(15) 0.0050(14) 0.0021(14)
C45 0.032(2) 0.057(2) 0.037(2) 0.0039(17) 0.0101(16) 0.0000(16)
C46 0.034(2) 0.075(3) 0.039(2) -0.0008(19) 0.0135(17) 0.0090(19)
C47 0.040(2) 0.049(2) 0.046(2) -0.0065(17) 0.0110(18) 0.0081(17)
C48 0.033(2) 0.041(2) 0.042(2) 0.0026(16) 0.0101(16) 0.0044(15)
Cl11 0.0442(6) 0.0492(6) 0.0725(7) 0.0161(5) 0.0215(5) 0.0070(4)
O111 0.050(2) 0.066(2) 0.126(3) 0.028(2) -0.0017(19) 0.0066(15)
O222 0.052(2) 0.128(3) 0.075(2) -0.018(2) 0.0265(17) 0.0058(18)
O333 0.119(3) 0.0446(18) 0.100(2) 0.0198(16) 0.060(2) 0.0058(17)
O444 0.0485(19) 0.098(2) 0.082(2) 0.0317(18) 0.0253(16) 0.0038(16)
C111 0.186(10) 0.124(7) 0.257(11) 0.043(7) 0.130(9) 0.007(6)
C222 0.108(5) 0.050(3) 0.119(5) 0.014(3) 0.022(4) 0.000(3)
C333 0.112(5) 0.048(3) 0.095(5) -0.010(3) 0.000(4) 0.008(3)
C444 0.198(10) 0.075(4) 0.081(4) -0.009(3) 0.037(6) 0.053(5)
C555 0.150(8) 0.082(5) 0.134(7) -0.006(4) 0.061(6) 0.025(4)
C666 0.081(5) 0.121(6) 0.141(7) 0.002(5) 0.019(5) 0.021(4)
C777 0.087(5) 0.089(4) 0.142(6) 0.033(4) -0.004(5) 0.024(4)

loop_
_atom_type_symbol
_atom_type_description
_atom_type_scat_dispersion_real
_atom_type_scat_dispersion_imag
_atom_type_scat_source
C C 0.0033 0.0016 'International Tables Vol C Tables 4.2.6.8 and 6.1.1.4'
H H 0.0000 0.0000 'International Tables Vol C Tables 4.2.6.8 and 6.1.1.4'
N N 0.0061 0.0033 'International Tables Vol C Tables 4.2.6.8 and 6.1.1.4'
O O 0.0106 0.0060 'International Tables Vol C Tables 4.2.6.8 and 6.1.1.4'
Cl Cl 0.1484 0.1585 'International Tables Vol C Tables 4.2.6.8 and 6.1.1.4'
Ru Ru -1.2594 0.8363 'International Tables Vol C Tables 4.2.6.8 and 6.1.1.4'

loop_
_geom_angle_atom_site_label_1
_geom_angle_atom_site_label_2
_geom_angle_atom_site_label_3
_geom_angle
N7 Ru1 N6 85.70(11)
N7 Ru1 N5 98.22(11)
N6 Ru1 N5 78.77(11)
N7 Ru1 N8 78.82(11)
N6 Ru1 N8 98.14(10)
N5 Ru1 N8 175.93(11)
N7 Ru1 N4 174.23(11)
N6 Ru1 N4 98.00(10)
N5 Ru1 N4 86.88(10)
N8 Ru1 N4 96.22(11)
N7 Ru1 N3 98.93(11)
N6 Ru1 N3 174.52(10)
N5 Ru1 N3 97.58(11)
N8 Ru1 N3 85.69(10)
N4 Ru1 N3 77.61(11)
C7 N1 C1 127.3(4)
C7 N1 H1N 106(3)
C1 N1 H1N 127(3)
C22 N2 C23 120.0(3)
C15 N3 C16 107.2(3)
C15 N3 Ru1 115.1(2)
C16 N3 Ru1 136.4(2)
C13 N4 C14 105.9(3)
C13 N4 Ru1 138.4(2)
C14 N4 Ru1 115.5(2)
C29 N5 C33 117.6(3)
C29 N5 Ru1 126.0(3)
C33 N5 Ru1 116.2(2)
C38 N6 C34 117.1(3)
C38 N6 Ru1 126.2(2)
C34 N6 Ru1 116.6(2)
C39 N7 C43 117.9(3)
C39 N7 Ru1 125.6(2)
C43 N7 Ru1 116.4(2)
C48 N8 C44 118.6(3)
C48 N8 Ru1 125.5(2)
C44 N8 Ru1 115.5(2)
C6 C1 C2 118.4(4)
C6 C1 N1 122.1(4)
C2 C1 N1 119.4(4)
C3 C2 C1 120.5(5)
C3 C2 H2 119.8
C1 C2 H2 119.8
C2 C3 C4 119.6(5)
C2 C3 H3 120.2
C4 C3 H3 120.2
C5 C4 C3 120.1(4)
C5 C4 H4 119.9
C3 C4 H4 119.9
C4 C5 C6 120.2(5)
C4 C5 H5 119.9
C6 C5 H5 119.9
C5 C6 C1 121.2(4)
C5 C6 H6 119.4
C1 C6 H6 119.4
N1 C7 C14 123.9(3)
N1 C7 C8 130.1(3)
C14 C7 C8 106.0(3)
C9 C8 C7 135.3(3)
C9 C8 C13 118.5(3)
C7 C8 C13 106.0(3)
C10 C9 C8 119.8(3)
C10 C9 H9 120.1
C8 C9 H9 120.1
C9 C10 C11 120.7(3)
C9 C10 H10 119.6
C11 C10 H10 119.6
C12 C11 C10 121.8(4)
C12 C11 H11 119.1
C10 C11 H11 119.1
C11 C12 C13 118.5(3)
C11 C12 H12 120.8
C13 C12 H12 120.8
N4 C13 C12 128.6(3)
N4 C13 C8 110.8(3)
C12 C13 C8 120.6(3)
N4 C14 C15 114.4(3)
N4 C14 C7 111.2(3)
C15 C14 C7 134.3(3)
N3 C15 C14 117.3(3)
N3 C15 C22 111.1(3)
C14 C15 C22 131.4(3)
C17 C16 N3 127.7(3)
C17 C16 C21 120.4(3)
N3 C16 C21 111.8(3)
C18 C17 C16 118.3(3)
C18 C17 H17 120.9
C16 C17 H17 120.9
C17 C18 C19 121.5(3)
C17 C18 H18 119.2
C19 C18 H18 119.2
C20 C19 C18 120.1(3)
C20 C19 H19 120.0
C18 C19 H19 120.0
C21 C20 C19 118.9(3)
C21 C20 H20 120.6
C19 C20 H20 120.6
C20 C21 C16 120.8(3)
C20 C21 C22 133.7(3)
C16 C21 C22 105.4(3)
N2 C22 C15 123.9(3)
N2 C22 C21 131.7(3)
C15 C22 C21 104.3(3)
C24 C23 C28 119.7(3)
C24 C23 N2 120.5(3)
C28 C23 N2 119.8(3)
C23 C24 C25 119.4(3)
C23 C24 H24 120.3
C25 C24 H24 120.3
C26 C25 C24 120.9(4)
C26 C25 H25 119.5
C24 C25 H25 119.5
C25 C26 C27 119.8(4)
C25 C26 H26 120.1
C27 C26 H26 120.1
C26 C27 C28 120.5(4)
C26 C27 H27 119.7
C28 C27 H27 119.7
C27 C28 C23 119.6(4)
C27 C28 H28 120.2
C23 C28 H28 120.2
N5 C29 C30 122.5(4)
N5 C29 H29 118.7
C30 C29 H29 118.7
C31 C30 C29 119.6(4)
C31 C30 H30 120.2
C29 C30 H30 120.2
C30 C31 C32 119.3(4)
C30 C31 H31 120.3
C32 C31 H31 120.3
C31 C32 C33 118.9(4)
C31 C32 H32 120.5
C33 C32 H32 120.5
N5 C33 C32 122.0(3)
N5 C33 C34 114.8(3)
C32 C33 C34 123.2(3)
N6 C34 C35 121.9(3)
N6 C34 C33 113.5(3)
C35 C34 C33 124.6(3)
C34 C35 C36 119.8(3)
C34 C35 H35 120.1
C36 C35 H35 120.1
C37 C36 C35 119.0(4)
C37 C36 H36 120.5
C35 C36 H36 120.5
C36 C37 C38 119.0(3)
C36 C37 H37 120.5
C38 C37 H37 120.5
N6 C38 C37 123.3(3)
N6 C38 H38 118.4
C37 C38 H38 118.4
N7 C39 C40 122.9(4)
N7 C39 H39 118.6
C40 C39 H39 118.6
C41 C40 C39 119.3(4)
C41 C40 H40 120.4
C39 C40 H40 120.4
C40 C41 C42 119.0(4)
C40 C41 H41 120.5
C42 C41 H41 120.5
C41 C42 C43 119.9(4)
C41 C42 H42 120.0
C43 C42 H42 120.0
N7 C43 C42 121.0(3)
N7 C43 C44 114.3(3)
C42 C43 C44 124.7(3)
N8 C44 C45 120.9(3)
N8 C44 C43 114.7(3)
C45 C44 C43 124.4(3)
C46 C45 C44 119.7(3)
C46 C45 H45 120.1
C44 C45 H45 120.1
C45 C46 C47 119.2(3)
C45 C46 H46 120.4
C47 C46 H46 120.4
C48 C47 C46 119.0(4)
C48 C47 H47 120.5
C46 C47 H47 120.5
N8 C48 C47 122.4(3)
N8 C48 H48 118.8
C47 C48 H48 118.8
O111 Cl11 O333 108.5(2)
O111 Cl11 O444 110.2(2)
O333 Cl11 O444 110.0(2)
O111 Cl11 O222 109.3(2)
O333 Cl11 O222 109.3(2)
O444 Cl11 O222 109.6(2)
C222 C111 H11A 109.5
C222 C111 H11B 109.5
H11A C111 H11B 109.5
C222 C111 H11C 109.5
H11A C111 H11C 109.5
H11B C111 H11C 109.5
C777 C222 C333 118.8(8)
C777 C222 C111 117.4(8)
C333 C222 C111 123.7(8)
C222 C333 C444 122.9(7)
C222 C333 H333 118.6
C444 C333 H333 118.6
C333 C444 C555 116.8(7)
C333 C444 H444 121.6
C555 C444 H444 121.6
C666 C555 C444 116.4(8)
C666 C555 H555 121.8
C444 C555 H555 121.8
C555 C666 C777 123.6(8)
C555 C666 H666 118.2
C777 C666 H666 118.2
C222 C777 C666 121.4(8)
C222 C777 H777 119.3
C666 C777 H777 119.3

loop_
_geom_bond_atom_site_label_1
_geom_bond_atom_site_label_2
_geom_bond_distance
Ru1 N7 2.041(3)
Ru1 N6 2.041(3)
Ru1 N5 2.044(3)
Ru1 N8 2.055(3)
Ru1 N4 2.071(3)
Ru1 N3 2.086(3)
N1 C7 1.363(5)
N1 C1 1.411(5)
N1 H1N 0.92(5)
N2 C22 1.305(4)
N2 C23 1.412(4)
N3 C15 1.349(4)
N3 C16 1.402(4)
N4 C13 1.373(4)
N4 C14 1.392(4)
N5 C29 1.345(4)
N5 C33 1.360(4)
N6 C38 1.347(4)
N6 C34 1.369(4)
N7 C39 1.351(4)
N7 C43 1.361(4)
N8 C48 1.344(4)
N8 C44 1.366(4)
C1 C6 1.378(6)
C1 C2 1.397(5)
C2 C3 1.384(6)
C2 H2 0.9500
C3 C4 1.386(7)
C3 H3 0.9500
C4 C5 1.366(7)
C4 H4 0.9500
C5 C6 1.375(6)
C5 H5 0.9500
C6 H6 0.9500
C7 C14 1.417(5)
C7 C8 1.420(5)
C8 C9 1.410(5)
C8 C13 1.436(5)
C9 C10 1.361(5)
C9 H9 0.9500
C10 C11 1.397(5)
C10 H10 0.9500
C11 C12 1.377(5)
C11 H11 0.9500
C12 C13 1.389(5)
C12 H12 0.9500
C14 C15 1.411(5)
C15 C22 1.469(5)
C16 C17 1.391(5)
C16 C21 1.409(5)
C17 C18 1.385(5)
C17 H17 0.9500
C18 C19 1.398(5)
C18 H18 0.9500
C19 C20 1.393(5)
C19 H19 0.9500
C20 C21 1.381(5)
C20 H20 0.9500
C21 C22 1.475(5)
C23 C24 1.381(5)
C23 C28 1.399(5)
C24 C25 1.394(5)
C24 H24 0.9500
C25 C26 1.365(5)
C25 H25 0.9500
C26 C27 1.381(6)
C26 H26 0.9500
C27 C28 1.381(5)
C27 H27 0.9500
C28 H28 0.9500
C29 C30 1.373(5)
C29 H29 0.9500
C30 C31 1.370(6)
C30 H30 0.9500
C31 C32 1.372(5)
C31 H31 0.9500
C32 C33 1.387(5)
C32 H32 0.9500
C33 C34 1.474(5)
C34 C35 1.378(5)
C35 C36 1.380(5)
C35 H35 0.9500
C36 C37 1.372(5)
C36 H36 0.9500
C37 C38 1.382(5)
C37 H37 0.9500
C38 H38 0.9500
C39 C40 1.376(5)
C39 H39 0.9500
C40 C41 1.371(6)
C40 H40 0.9500
C41 C42 1.372(5)
C41 H41 0.9500
C42 C43 1.394(5)
C42 H42 0.9500
C43 C44 1.467(5)
C44 C45 1.385(5)
C45 C46 1.367(5)
C45 H45 0.9500
C46 C47 1.390(5)
C46 H46 0.9500
C47 C48 1.368(5)
C47 H47 0.9500
C48 H48 0.9500
Cl11 O111 1.419(3)
Cl11 O333 1.426(3)
Cl11 O444 1.428(3)
Cl11 O222 1.431(3)
C111 C222 1.540(9)
C111 H11A 0.9800
C111 H11B 0.9800
C111 H11C 0.9800
C222 C777 1.340(9)
C222 C333 1.348(8)
C333 C444 1.413(10)
C333 H333 0.9500
C444 C555 1.476(10)
C444 H444 0.9500
C555 C666 1.335(9)
C555 H555 0.9500
C666 C777 1.378(10)
C666 H666 0.9500
C777 H777 0.9500

loop_
_geom_torsion_atom_site_label_1
_geom_torsion_atom_site_label_2
_geom_torsion_atom_site_label_3
_geom_torsion_atom_site_label_4
_geom_torsion
N7 Ru1 N3 C15 -172.8(2)
N6 Ru1 N3 C15 39.6(12)
N5 Ru1 N3 C15 87.6(2)
N8 Ru1 N3 C15 -94.9(2)
N4 Ru1 N3 C15 2.5(2)
N7 Ru1 N3 C16 -8.2(3)
N6 Ru1 N3 C16 -155.8(9)
N5 Ru1 N3 C16 -107.8(3)
N8 Ru1 N3 C16 69.8(3)
N4 Ru1 N3 C16 167.1(3)
N7 Ru1 N4 C13 -123.0(10)
N6 Ru1 N4 C13 6.7(3)
N5 Ru1 N4 C13 84.9(3)
N8 Ru1 N4 C13 -92.5(3)
N3 Ru1 N4 C13 -176.7(3)
N7 Ru1 N4 C14 52.8(11)
N6 Ru1 N4 C14 -177.6(2)
N5 Ru1 N4 C14 -99.4(2)
N8 Ru1 N4 C14 83.3(2)
N3 Ru1 N4 C14 -0.9(2)
N7 Ru1 N5 C29 -98.4(3)
N6 Ru1 N5 C29 177.7(3)
N8 Ru1 N5 C29 -141.4(14)
N4 Ru1 N5 C29 78.9(3)
N3 Ru1 N5 C29 1.8(3)
N7 Ru1 N5 C33 86.5(2)
N6 Ru1 N5 C33 2.6(2)
N8 Ru1 N5 C33 43.5(16)
N4 Ru1 N5 C33 -96.2(2)
N3 Ru1 N5 C33 -173.2(2)
N7 Ru1 N6 C38 76.9(3)
N5 Ru1 N6 C38 176.2(3)
N8 Ru1 N6 C38 -1.1(3)
N4 Ru1 N6 C38 -98.6(3)
N3 Ru1 N6 C38 -135.2(10)
N7 Ru1 N6 C34 -99.3(2)
N5 Ru1 N6 C34 0.0(2)
N8 Ru1 N6 C34 -177.3(2)
N4 Ru1 N6 C34 85.2(2)
N3 Ru1 N6 C34 48.7(11)
N6 Ru1 N7 C39 77.7(3)
N5 Ru1 N7 C39 -0.2(3)
N8 Ru1 N7 C39 176.9(3)
N4 Ru1 N7 C39 -152.1(9)
N3 Ru1 N7 C39 -99.3(3)
N6 Ru1 N7 C43 -98.2(2)
N5 Ru1 N7 C43 -176.2(2)
N8 Ru1 N7 C43 1.0(2)
N4 Ru1 N7 C43 31.9(11)
N3 Ru1 N7 C43 84.7(2)
N7 Ru1 N8 C48 175.3(3)
N6 Ru1 N8 C48 -100.7(3)
N5 Ru1 N8 C48 -141.2(14)
N4 Ru1 N8 C48 -1.7(3)
N3 Ru1 N8 C48 75.3(3)
N7 Ru1 N8 C44 2.5(2)
N6 Ru1 N8 C44 86.5(2)
N5 Ru1 N8 C44 46.0(16)
N4 Ru1 N8 C44 -174.5(2)
N3 Ru1 N8 C44 -97.5(2)
C7 N1 C1 C6 -49.4(6)
C7 N1 C1 C2 134.9(4)
C6 C1 C2 C3 -2.6(6)
N1 C1 C2 C3 173.3(4)
C1 C2 C3 C4 1.3(6)
C2 C3 C4 C5 0.4(7)
C3 C4 C5 C6 -0.7(7)
C4 C5 C6 C1 -0.7(7)
C2 C1 C6 C5 2.3(6)
N1 C1 C6 C5 -173.4(4)
C1 N1 C7 C14 167.7(3)
C1 N1 C7 C8 -15.7(6)
N1 C7 C8 C9 -2.1(7)
C14 C7 C8 C9 174.9(4)
N1 C7 C8 C13 -178.0(3)
C14 C7 C8 C13 -1.0(4)
C7 C8 C9 C10 -177.3(4)
C13 C8 C9 C10 -1.8(5)
C8 C9 C10 C11 -1.4(6)
C9 C10 C11 C12 2.9(6)
C10 C11 C12 C13 -0.9(5)
C14 N4 C13 C12 179.9(3)
Ru1 N4 C13 C12 -4.1(5)
C14 N4 C13 C8 -1.2(4)
Ru1 N4 C13 C8 174.9(2)
C11 C12 C13 N4 176.6(3)
C11 C12 C13 C8 -2.3(5)
C9 C8 C13 N4 -175.4(3)
C7 C8 C13 N4 1.3(4)
C9 C8 C13 C12 3.7(5)
C7 C8 C13 C12 -179.6(3)
C13 N4 C14 C15 176.3(3)
Ru1 N4 C14 C15 -0.7(4)
C13 N4 C14 C7 0.5(4)
Ru1 N4 C14 C7 -176.5(2)
N1 C7 C14 N4 177.6(3)
C8 C7 C14 N4 0.3(4)
N1 C7 C14 C15 2.9(6)
C8 C7 C14 C15 -174.4(4)
C16 N3 C15 C14 -172.7(3)
Ru1 N3 C15 C14 -3.7(4)
C16 N3 C15 C22 3.0(4)
Ru1 N3 C15 C22 172.0(2)
N4 C14 C15 N3 2.9(4)
C7 C14 C15 N3 177.5(3)
N4 C14 C15 C22 -171.8(3)
C7 C14 C15 C22 2.8(6)
C15 N3 C16 C17 176.0(3)
Ru1 N3 C16 C17 10.6(5)
C15 N3 C16 C21 -1.9(4)
Ru1 N3 C16 C21 -167.3(2)
N3 C16 C17 C18 -175.7(3)
C21 C16 C17 C18 2.0(5)
C16 C17 C18 C19 -0.8(5)
C17 C18 C19 C20 -1.2(6)
C18 C19 C20 C21 2.0(5)
C19 C20 C21 C16 -0.8(5)
C19 C20 C21 C22 175.1(3)
C17 C16 C21 C20 -1.2(5)
N3 C16 C21 C20 176.8(3)
C17 C16 C21 C22 -178.1(3)
N3 C16 C21 C22 0.0(4)
C23 N2 C22 C15 -178.9(3)
C23 N2 C22 C21 1.6(6)
N3 C15 C22 N2 177.3(3)
C14 C15 C22 N2 -7.7(6)
N3 C15 C22 C21 -3.0(3)
C14 C15 C22 C21 171.9(3)
C20 C21 C22 N2 5.1(6)
C16 C21 C22 N2 -178.7(4)
C20 C21 C22 C15 -174.5(4)
C16 C21 C22 C15 1.8(3)
C22 N2 C23 C24 -97.3(4)
C22 N2 C23 C28 84.3(4)
C28 C23 C24 C25 -1.8(5)
N2 C23 C24 C25 179.7(3)
C23 C24 C25 C26 -0.4(6)
C24 C25 C26 C27 2.1(6)
C25 C26 C27 C28 -1.7(6)
C26 C27 C28 C23 -0.5(6)
C24 C23 C28 C27 2.3(5)
N2 C23 C28 C27 -179.3(3)
C33 N5 C29 C30 1.0(5)
Ru1 N5 C29 C30 -174.0(3)
N5 C29 C30 C31 -0.5(6)
C29 C30 C31 C32 0.2(6)
C30 C31 C32 C33 -0.5(5)
C29 N5 C33 C32 -1.3(5)
Ru1 N5 C33 C32 174.2(3)
C29 N5 C33 C34 179.9(3)
Ru1 N5 C33 C34 -4.6(3)
C31 C32 C33 N5 1.1(5)
C31 C32 C33 C34 179.8(3)
C38 N6 C34 C35 -0.3(5)
Ru1 N6 C34 C35 176.2(2)
C38 N6 C34 C33 -178.9(3)
Ru1 N6 C34 C33 -2.4(3)
N5 C33 C34 N6 4.6(4)
C32 C33 C34 N6 -174.3(3)
N5 C33 C34 C35 -174.0(3)
C32 C33 C34 C35 7.2(5)
N6 C34 C35 C36 0.3(5)
C33 C34 C35 C36 178.7(3)
C34 C35 C36 C37 0.1(5)
C35 C36 C37 C38 -0.3(5)
C34 N6 C38 C37 0.1(5)
Ru1 N6 C38 C37 -176.1(3)
C36 C37 C38 N6 0.3(5)
C43 N7 C39 C40 -1.4(5)
Ru1 N7 C39 C40 -177.3(3)
N7 C39 C40 C41 0.5(7)
C39 C40 C41 C42 0.6(7)
C40 C41 C42 C43 -0.8(6)
C39 N7 C43 C42 1.2(5)
Ru1 N7 C43 C42 177.5(3)
C39 N7 C43 C44 179.7(3)
Ru1 N7 C43 C44 -4.0(4)
C41 C42 C43 N7 -0.1(5)
C41 C42 C43 C44 -178.5(3)
C48 N8 C44 C45 -0.8(5)
Ru1 N8 C44 C45 172.5(2)
C48 N8 C44 C43 -178.7(3)
Ru1 N8 C44 C43 -5.4(3)
N7 C43 C44 N8 6.1(4)
C42 C43 C44 N8 -175.4(3)
N7 C43 C44 C45 -171.6(3)
C42 C43 C44 C45 6.8(5)
N8 C44 C45 C46 0.5(5)
C43 C44 C45 C46 178.1(3)
C44 C45 C46 C47 0.7(5)
C45 C46 C47 C48 -1.5(5)
C44 N8 C48 C47 0.0(5)
Ru1 N8 C48 C47 -172.6(3)
C46 C47 C48 N8 1.2(5)
C777 C222 C333 C444 -3.2(9)
C111 C222 C333 C444 174.1(6)
C222 C333 C444 C555 2.6(9)
C333 C444 C555 C666 -0.6(9)
C444 C555 C666 C777 -0.7(11)
C333 C222 C777 C666 1.7(9)
C111 C222 C777 C666 -175.7(6)
C555 C666 C777 C222 0.2(11)
